data_1503755
loop_
_publ_author_name
'Chuang, Chun-Ju'
'Li, Wan-Sheung'
'Lai, Chien-Chen'
'Liu, Yi-Hung'
'Peng, Shie-Ming'
'Chao, Ito'
'Chiu, Sheng-Hsien'

_publ_section_title
;
 A molecular cage-based [2]rotaxane that behaves as a molecular muscle.
;
_journal_issue 2
_journal_name_full 'Organic letters'
_journal_page_first 385
_journal_page_last 388
_journal_paper_doi 10.1021/ol802648h
_journal_volume 11
_journal_year 2009
_chemical_formula_sum 'C128 H190 F24 N8 O18 P4'
_chemical_formula_weight 2708.76
_chemical_name_systematic
; 
 ? 
;
_space_group_IT_number 14
_symmetry_cell_setting monoclinic
_symmetry_space_group_name_Hall '-P 2ybc'
_symmetry_space_group_name_H-M 'P 1 21/c 1'
_atom_sites_solution_hydrogens geom
_atom_sites_solution_primary direct
_atom_sites_solution_secondary difmap
_audit_creation_method SHELXL-97
_cell_angle_alpha 90.00
_cell_angle_beta 101.267(5)
_cell_angle_gamma 90.00
_cell_formula_units_Z 2
_cell_length_a 20.6795(12)
_cell_length_b 21.8470(8)
_cell_length_c 15.2230(7)
_cell_measurement_reflns_used 5839
_cell_measurement_temperature 150(2)
_cell_measurement_theta_max 76.8682
_cell_measurement_theta_min 2.9512
_cell_volume 6745.0(6)
_computing_cell_refinement
; 
CrysAlis RED, Oxford Diffraction Ltd., 
Version 1.171.32.15 (release 10-01-2008 CrysAlis171 .NET) 
(compiled Jan 10 2008,16:37:18) 
Empirical absorption correction using spherical harmonics, 
 implemented in SCALE3 ABSPACK scaling algorithm. 
;
_computing_data_collection
; 
CrysAlis RED, Oxford Diffraction Ltd., 
Version 1.171.32.15 (release 10-01-2008 CrysAlis171 .NET) 
(compiled Jan 10 2008,16:37:18) 
Empirical absorption correction using spherical harmonics, 
 implemented in SCALE3 ABSPACK scaling algorithm. 
;
_computing_data_reduction
; 
CrysAlis RED, Oxford Diffraction Ltd., 
Version 1.171.32.15 (release 10-01-2008 CrysAlis171 .NET) 
(compiled Jan 10 2008,16:37:18) 
Empirical absorption correction using spherical harmonics, 
 implemented in SCALE3 ABSPACK scaling algorithm. 
;
_computing_molecular_graphics SHELXTL
_computing_publication_material SHELXTL
_computing_structure_refinement 'SHELXL-97 (Sheldrick, 1997)'
_computing_structure_solution 'SHELXS-97 (Sheldrick, 1990)'
_diffrn_ambient_temperature 150(2)
_diffrn_measured_fraction_theta_full 0.975
_diffrn_measured_fraction_theta_max 0.975
_diffrn_measurement_device_type 'Oxford Diffraction Gemini R'
_diffrn_measurement_method CCD
_diffrn_radiation_monochromator graphite
_diffrn_radiation_source 'fine-focus sealed tube'
_diffrn_radiation_type CuK\a
_diffrn_radiation_wavelength 1.54184
_diffrn_reflns_av_R_equivalents 0.0479
_diffrn_reflns_av_sigmaI/netI 0.0786
_diffrn_reflns_limit_h_max 24
_diffrn_reflns_limit_h_min -24
_diffrn_reflns_limit_k_max 26
_diffrn_reflns_limit_k_min -20
_diffrn_reflns_limit_l_max 15
_diffrn_reflns_limit_l_min -18
_diffrn_reflns_number 18446
_diffrn_reflns_theta_full 68.00
_diffrn_reflns_theta_max 68.00
_diffrn_reflns_theta_min 2.97
_exptl_absorpt_coefficient_mu 1.363
_exptl_absorpt_correction_T_max 1.00000
_exptl_absorpt_correction_T_min 0.89055
_exptl_absorpt_correction_type multi-scan
_exptl_absorpt_process_details
; 
CrysAlis RED, Oxford Diffraction Ltd., 
Version 1.171.32.15 (release 10-01-2008 CrysAlis171 .NET) 
(compiled Jan 10 2008,16:37:18) 
Empirical absorption correction using spherical harmonics, 
 implemented in SCALE3 ABSPACK scaling algorithm. 
;
_exptl_crystal_colour colorless
_exptl_crystal_density_diffrn 1.334
_exptl_crystal_density_method 'not measured'
_exptl_crystal_description cube
_exptl_crystal_F_000 2868
_exptl_crystal_size_max 0.30
_exptl_crystal_size_mid 0.20
_exptl_crystal_size_min 0.15
_refine_diff_density_max 0.562
_refine_diff_density_min -0.524
_refine_diff_density_rms 0.059
_refine_ls_extinction_coef 0.00028(4)
_refine_ls_extinction_expression Fc^*^=kFc[1+0.001xFc^2^\l^3^/sin(2\q)]^-1/4^
_refine_ls_extinction_method SHELXL
_refine_ls_goodness_of_fit_ref 1.018
_refine_ls_hydrogen_treatment mixed
_refine_ls_matrix_type full
_refine_ls_number_parameters 850
_refine_ls_number_reflns 11985
_refine_ls_number_restraints 0
_refine_ls_restrained_S_all 1.018
_refine_ls_R_factor_all 0.1167
_refine_ls_R_factor_gt 0.0627
_refine_ls_shift/su_max 0.004
_refine_ls_shift/su_mean 0.000
_refine_ls_structure_factor_coef Fsqd
_refine_ls_weighting_details 'calc w=1/[\s^2^(Fo^2^)+(0.0885P)^2^+0.0000P] where P=(Fo^2^+2Fc^2^)/3'
_refine_ls_weighting_scheme calc
_refine_ls_wR_factor_gt 0.1604
_refine_ls_wR_factor_ref 0.1822
_reflns_number_gt 6629
_reflns_number_total 11985
_reflns_threshold_expression >2sigma(I)
_cod_data_source_file ol802648h_si_002.cif
_cod_data_source_block ic13042
_cod_depositor_comments
;
The following automatic conversions were performed:

'_symmetry_cell_setting' value 'Monoclinic' changed to 'monoclinic'
according to /home/saulius/struct/CIF-dictionaries/cif_core.dic
dictionary named 'cif_core.dic' version 2.4.2 from 2011-04-26.

Automatic conversion script
Id: cif_fix_values 1715 2011-07-08 13:25:40Z adriana 
;
_cod_original_sg_symbol_H-M P2(1)/c
_cod_database_code 1503755

loop_
_symmetry_equiv_pos_as_xyz
'x, y, z'
'-x, y+1/2, -z+1/2'
'-x, -y, -z'
'x, -y-1/2, z-1/2'

loop_
_atom_site_label
_atom_site_type_symbol
_atom_site_fract_x
_atom_site_fract_y
_atom_site_fract_z
_atom_site_U_iso_or_equiv
_atom_site_adp_type
_atom_site_occupancy
_atom_site_symmetry_multiplicity
_atom_site_calc_flag
_atom_site_refinement_flags
_atom_site_disorder_assembly
_atom_site_disorder_group
O1 O 0.44974(12) 0.04049(11) 0.27919(16) 0.0354(6) Uani 1 1 d . A .
O2 O 0.54227(17) 0.14088(15) 0.3562(3) 0.0460(16) Uani 0.762(9) 1 d P A 1
C14 C 0.4752(2) 0.1488(2) 0.3091(5) 0.087(2) Uani 0.762(9) 1 d P A 1
H14A H 0.4733 0.1524 0.2438 0.104 Uiso 0.762(9) 1 calc PR A 1
H14B H 0.4555 0.1860 0.3302 0.104 Uiso 0.762(9) 1 calc PR A 1
C15 C 0.5793(2) 0.1906(2) 0.3561(4) 0.0637(13) Uani 0.762(9) 1 d P A 1
H15A H 0.5624 0.2228 0.3914 0.076 Uiso 0.762(9) 1 calc PR A 1
H15B H 0.5741 0.2056 0.2938 0.076 Uiso 0.762(9) 1 calc PR A 1
O2' O 0.5495(5) 0.1417(5) 0.2838(8) 0.035(4) Uani 0.238(9) 1 d P A 2
C14' C 0.4752(2) 0.1488(2) 0.3091(5) 0.087(2) Uani 0.238(9) 1 d P A 2
H14C H 0.4795 0.1765 0.3614 0.104 Uiso 0.238(9) 1 calc PR A 2
H14D H 0.4465 0.1697 0.2583 0.104 Uiso 0.238(9) 1 calc PR A 2
C15' C 0.5793(2) 0.1906(2) 0.3561(4) 0.0637(13) Uani 0.238(9) 1 d P A 2
H15C H 0.5725 0.2319 0.3290 0.076 Uiso 0.238(9) 1 calc PR A 2
H15D H 0.5550 0.1888 0.4060 0.076 Uiso 0.238(9) 1 calc PR A 2
O3 O 0.67767(16) 0.13610(16) 0.3568(3) 0.0866(13) Uani 1 1 d . A .
O4 O 0.75588(13) 0.03994(11) 0.29835(16) 0.0370(6) Uani 1 1 d . . .
O5 O 0.73203(13) -0.07648(10) 0.29054(15) 0.0333(6) Uani 1 1 d . . .
O6 O 0.64745(13) -0.15598(11) 0.38103(17) 0.0380(6) Uani 1 1 d . . .
O7 O 0.51089(13) -0.17418(11) 0.34408(17) 0.0404(6) Uani 1 1 d . . .
O8 O 0.42427(12) -0.07761(10) 0.26994(16) 0.0336(6) Uani 1 1 d . . .
N1 N 0.84297(16) 0.00178(14) 0.5952(2) 0.0374(8) Uani 1 1 d . . .
N2 N 0.56763(18) -0.05186(15) 0.2947(2) 0.0356(7) Uani 1 1 d . . .
H1 H 0.586(2) -0.090(2) 0.309(3) 0.050(12) Uiso 1 1 d . . .
H2 H 0.527(3) -0.053(2) 0.301(3) 0.069(16) Uiso 1 1 d . . .
C1 C 0.39502(17) 0.02196(16) 0.2163(2) 0.0301(8) Uani 1 1 d . . .
C2 C 0.35514(18) 0.06249(16) 0.1607(2) 0.0310(8) Uani 1 1 d . . .
H2A H 0.3642 0.1051 0.1649 0.037 Uiso 1 1 calc R . .
C3 C 0.30189(17) 0.04085(16) 0.0987(2) 0.0290(8) Uani 1 1 d . . .
C4 C 0.25243(18) 0.07944(16) 0.0350(2) 0.0327(8) Uani 1 1 d . . .
C5 C 0.18422(19) 0.06666(19) 0.0614(3) 0.0421(10) Uani 1 1 d . . .
H5A H 0.1851 0.0814 0.1231 0.051 Uiso 1 1 calc R . .
H5B H 0.1491 0.0891 0.0205 0.051 Uiso 1 1 calc R . .
C6 C 0.1691(2) -0.00200(19) 0.0561(3) 0.0447(10) Uani 1 1 d . . .
H6A H 0.1275 -0.0091 0.0126 0.054 Uiso 1 1 calc R . .
H6B H 0.1630 -0.0167 0.1154 0.054 Uiso 1 1 calc R . .
C7 C 0.22620(18) -0.03928(18) 0.0266(2) 0.0346(8) Uani 1 1 d . . .
C8 C 0.28827(18) -0.02206(16) 0.0943(2) 0.0321(8) Uani 1 1 d . . .
C9 C 0.32866(18) -0.06257(16) 0.1491(2) 0.0319(8) Uani 1 1 d . . .
H9A H 0.3199 -0.1053 0.1446 0.038 Uiso 1 1 calc R . .
C10 C 0.38228(17) -0.04065(15) 0.2109(2) 0.0288(8) Uani 1 1 d . . .
C11 C 0.2679(2) 0.14734(16) 0.0397(2) 0.0378(9) Uani 1 1 d . . .
H11A H 0.3108 0.1543 0.0230 0.057 Uiso 1 1 calc R . .
H11B H 0.2694 0.1621 0.1008 0.057 Uiso 1 1 calc R . .
H11C H 0.2336 0.1695 -0.0018 0.057 Uiso 1 1 calc R . .
C12 C 0.2113(2) -0.10686(19) 0.0233(2) 0.0472(11) Uani 1 1 d . . .
H12A H 0.2475 -0.1291 0.0047 0.071 Uiso 1 1 calc R . .
H12B H 0.1703 -0.1145 -0.0196 0.071 Uiso 1 1 calc R . .
H12C H 0.2066 -0.1209 0.0829 0.071 Uiso 1 1 calc R . .
C13 C 0.4401(2) 0.09317(17) 0.3299(3) 0.0461(10) Uani 1 1 d . . .
H13A H 0.4547 0.0836 0.3943 0.055 Uiso 1 1 calc R A 1
H13B H 0.3923 0.1022 0.3197 0.055 Uiso 1 1 calc R A 1
C16 C 0.6495(2) 0.18215(18) 0.3922(3) 0.0544(12) Uani 1 1 d . . .
H16A H 0.6729 0.2204 0.3829 0.065 Uiso 1 1 calc R A 1
H16B H 0.6555 0.1754 0.4576 0.065 Uiso 1 1 calc R A 1
C17 C 0.7467(2) 0.12792(19) 0.3861(3) 0.0465(10) Uani 1 1 d . . .
H17A H 0.7555 0.0990 0.4370 0.056 Uiso 1 1 calc R A .
H17B H 0.7680 0.1675 0.4059 0.056 Uiso 1 1 calc R . .
C18 C 0.7736(2) 0.10323(17) 0.3094(3) 0.0398(9) Uani 1 1 d . A .
H18A H 0.7552 0.1262 0.2541 0.048 Uiso 1 1 calc R . .
H18B H 0.8222 0.1076 0.3213 0.048 Uiso 1 1 calc R . .
C19 C 0.75847(17) 0.01258(16) 0.2179(2) 0.0304(8) Uani 1 1 d . . .
C20 C 0.76961(18) 0.04268(17) 0.1419(2) 0.0330(8) Uani 1 1 d . . .
H20A H 0.7801 0.0851 0.1449 0.040 Uiso 1 1 calc R . .
C21 C 0.76557(17) 0.01143(16) 0.0619(2) 0.0305(8) Uani 1 1 d . . .
C22 C 0.75171(17) -0.05145(16) 0.0574(2) 0.0288(8) Uani 1 1 d . . .
C23 C 0.74307(16) -0.08205(16) 0.1341(2) 0.0292(8) Uani 1 1 d . . .
H23A H 0.7355 -0.1250 0.1320 0.035 Uiso 1 1 calc R . .
C24 C 0.74534(17) -0.05059(15) 0.2134(2) 0.0286(8) Uani 1 1 d . . .
C25 C 0.7330(2) -0.14226(16) 0.2945(2) 0.0370(9) Uani 1 1 d . . .
H25A H 0.7772 -0.1578 0.2900 0.044 Uiso 1 1 calc R . .
H25B H 0.7003 -0.1594 0.2442 0.044 Uiso 1 1 calc R . .
C26 C 0.71644(19) -0.16088(18) 0.3817(3) 0.0409(9) Uani 1 1 d . . .
H26A H 0.7307 -0.2037 0.3950 0.049 Uiso 1 1 calc R . .
H26B H 0.7410 -0.1346 0.4299 0.049 Uiso 1 1 calc R . .
C27 C 0.6185(2) -0.21307(17) 0.3964(3) 0.0432(10) Uani 1 1 d . . .
H27A H 0.6471 -0.2347 0.4466 0.052 Uiso 1 1 calc R . .
H27B H 0.6141 -0.2390 0.3423 0.052 Uiso 1 1 calc R . .
C28 C 0.5524(2) -0.20244(18) 0.4183(3) 0.0447(10) Uani 1 1 d . . .
H28A H 0.5331 -0.2419 0.4321 0.054 Uiso 1 1 calc R . .
H28B H 0.5566 -0.1757 0.4717 0.054 Uiso 1 1 calc R . .
C29 C 0.44524(19) -0.16758(19) 0.3582(3) 0.0445(10) Uani 1 1 d . . .
H29A H 0.4449 -0.1409 0.4107 0.053 Uiso 1 1 calc R . .
H29B H 0.4274 -0.2081 0.3704 0.053 Uiso 1 1 calc R . .
C30 C 0.40366(19) -0.14020(16) 0.2771(3) 0.0408(9) Uani 1 1 d . . .
H30A H 0.4089 -0.1635 0.2232 0.049 Uiso 1 1 calc R . .
H30B H 0.3566 -0.1415 0.2820 0.049 Uiso 1 1 calc R . .
C31 C 0.87622(19) 0.04990(18) 0.5714(3) 0.0393(9) Uani 1 1 d . . .
H31A H 0.8772 0.0872 0.6038 0.047 Uiso 1 1 calc R . .
C32 C 0.9087(2) 0.04624(18) 0.5015(3) 0.0398(9) Uani 1 1 d . . .
H32A H 0.9340 0.0802 0.4886 0.048 Uiso 1 1 calc R . .
C33 C 0.90545(18) -0.00645(16) 0.4485(2) 0.0339(8) Uani 1 1 d . . .
C34 C 0.8716(2) -0.05612(17) 0.4766(3) 0.0393(9) Uani 1 1 d . . .
H34A H 0.8696 -0.0938 0.4451 0.047 Uiso 1 1 calc R . .
C35 C 0.8412(2) -0.05124(17) 0.5488(2) 0.0393(9) Uani 1 1 d . . .
H35A H 0.8187 -0.0856 0.5665 0.047 Uiso 1 1 calc R . .
C36 C 0.93563(18) -0.00970(17) 0.3685(3) 0.0350(8) Uani 1 1 d . . .
C37 C 0.95543(18) 0.04325(17) 0.3306(2) 0.0353(8) Uani 1 1 d . . .
H37A H 0.9519 0.0815 0.3591 0.042 Uiso 1 1 calc R . .
C38 C 0.98019(18) 0.04181(17) 0.2521(3) 0.0355(8) Uani 1 1 d . . .
C39 C 0.98647(19) -0.01546(17) 0.2139(3) 0.0402(9) Uani 1 1 d . . .
H39A H 1.0042 -0.0174 0.1609 0.048 Uiso 1 1 calc R . .
C40 C 0.96798(19) -0.06975(17) 0.2495(3) 0.0387(9) Uani 1 1 d . . .
C41 C 0.94239(19) -0.06619(17) 0.3274(3) 0.0379(9) Uani 1 1 d . . .
H41A H 0.9293 -0.1026 0.3531 0.045 Uiso 1 1 calc R . .
C42 C 0.9989(2) 0.10156(17) 0.2103(3) 0.0392(9) Uani 1 1 d . . .
C43 C 0.9406(2) 0.14627(19) 0.1997(3) 0.0542(12) Uani 1 1 d . . .
H43A H 0.9298 0.1544 0.2585 0.081 Uiso 1 1 calc R . .
H43B H 0.9023 0.1283 0.1601 0.081 Uiso 1 1 calc R . .
H43C H 0.9526 0.1847 0.1738 0.081 Uiso 1 1 calc R . .
C44 C 1.0581(2) 0.1305(2) 0.2704(3) 0.0645(14) Uani 1 1 d . . .
H44A H 1.0483 0.1373 0.3301 0.097 Uiso 1 1 calc R . .
H44B H 1.0681 0.1697 0.2448 0.097 Uiso 1 1 calc R . .
H44C H 1.0962 0.1032 0.2752 0.097 Uiso 1 1 calc R . .
C45 C 1.0137(3) 0.0914(2) 0.1167(3) 0.0685(15) Uani 1 1 d . . .
H45A H 0.9753 0.0729 0.0779 0.103 Uiso 1 1 calc R . .
H45B H 1.0518 0.0640 0.1208 0.103 Uiso 1 1 calc R . .
H45C H 1.0237 0.1308 0.0915 0.103 Uiso 1 1 calc R . .
C46 C 0.9735(2) -0.13252(19) 0.2067(3) 0.0441(10) Uani 1 1 d . . .
C47 C 0.9048(2) -0.1620(2) 0.1828(3) 0.0572(12) Uani 1 1 d . . .
H47A H 0.8757 -0.1360 0.1397 0.086 Uiso 1 1 calc R . .
H47B H 0.8864 -0.1663 0.2371 0.086 Uiso 1 1 calc R . .
H47C H 0.9084 -0.2024 0.1563 0.086 Uiso 1 1 calc R . .
C48 C 1.0177(3) -0.1744(2) 0.2718(4) 0.087(2) Uani 1 1 d . . .
H48A H 1.0619 -0.1566 0.2875 0.131 Uiso 1 1 calc R . .
H48B H 1.0203 -0.2145 0.2438 0.131 Uiso 1 1 calc R . .
H48C H 0.9993 -0.1793 0.3261 0.131 Uiso 1 1 calc R . .
C49 C 0.9999(3) -0.1275(2) 0.1198(4) 0.0811(18) Uani 1 1 d . . .
H49A H 1.0439 -0.1090 0.1324 0.122 Uiso 1 1 calc R . .
H49B H 0.9701 -0.1018 0.0769 0.122 Uiso 1 1 calc R . .
H49C H 1.0025 -0.1684 0.0942 0.122 Uiso 1 1 calc R . .
C50 C 0.8034(2) 0.00789(19) 0.6656(3) 0.0426(10) Uani 1 1 d . . .
H50A H 0.8264 0.0355 0.7132 0.051 Uiso 1 1 calc R . .
H50B H 0.7990 -0.0327 0.6927 0.051 Uiso 1 1 calc R . .
C51 C 0.7351(2) 0.03338(18) 0.6278(2) 0.0405(9) Uani 1 1 d . . .
H51A H 0.7108 0.0376 0.6773 0.049 Uiso 1 1 calc R . .
H51B H 0.7401 0.0749 0.6038 0.049 Uiso 1 1 calc R . .
C52 C 0.69436(19) -0.00494(16) 0.5547(2) 0.0359(9) Uani 1 1 d . . .
H52A H 0.7157 -0.0051 0.5019 0.043 Uiso 1 1 calc R . .
H52B H 0.6933 -0.0477 0.5760 0.043 Uiso 1 1 calc R . .
C53 C 0.62456(19) 0.01808(17) 0.5267(2) 0.0369(9) Uani 1 1 d . . .
H53A H 0.6257 0.0609 0.5057 0.044 Uiso 1 1 calc R . .
H53B H 0.6031 0.0180 0.5794 0.044 Uiso 1 1 calc R . .
C54 C 0.58320(19) -0.02023(17) 0.4524(2) 0.0356(9) Uani 1 1 d . . .
H54A H 0.5899 -0.0642 0.4672 0.043 Uiso 1 1 calc R . .
H54B H 0.5359 -0.0108 0.4489 0.043 Uiso 1 1 calc R . .
C55 C 0.60130(19) -0.00788(16) 0.3619(2) 0.0338(8) Uani 1 1 d . . .
H55A H 0.5883 0.0343 0.3424 0.041 Uiso 1 1 calc R . .
H55B H 0.6496 -0.0116 0.3671 0.041 Uiso 1 1 calc R . .
C56 C 0.57351(19) -0.03531(18) 0.2013(2) 0.0374(9) Uani 1 1 d . . .
H56A H 0.6206 -0.0290 0.1992 0.045 Uiso 1 1 calc R . .
H56B H 0.5500 0.0037 0.1845 0.045 Uiso 1 1 calc R . .
C57 C 0.5453(2) -0.0843(2) 0.1342(3) 0.0512(11) Uani 1 1 d . . .
H57A H 0.4971 -0.0872 0.1308 0.061 Uiso 1 1 calc R . .
H57B H 0.5651 -0.1243 0.1545 0.061 Uiso 1 1 calc R . .
C58 C 0.5590(2) -0.0697(2) 0.0407(3) 0.0590(13) Uani 1 1 d . . .
H58A H 0.6070 -0.0736 0.0428 0.071 Uiso 1 1 calc R . .
H58B H 0.5366 -0.1008 -0.0019 0.071 Uiso 1 1 calc R . .
C59 C 0.5369(2) -0.0060(2) 0.0041(3) 0.0538(12) Uani 1 1 d . . .
H59A H 0.5618 0.0253 0.0440 0.065 Uiso 1 1 calc R . .
H59B H 0.5484 -0.0012 -0.0557 0.065 Uiso 1 1 calc R . .
P1 P 0.26497(6) 0.19505(4) 0.32998(7) 0.0410(3) Uani 1 1 d . . .
F1 F 0.25013(16) 0.12915(10) 0.28578(17) 0.0687(8) Uani 1 1 d . . .
F2 F 0.28057(18) 0.25977(11) 0.37478(17) 0.0766(9) Uani 1 1 d . . .
F3 F 0.31730(14) 0.20613(12) 0.26837(17) 0.0649(8) Uani 1 1 d . . .
F4 F 0.32046(15) 0.16507(12) 0.40480(16) 0.0654(8) Uani 1 1 d . . .
F5 F 0.21249(16) 0.18201(14) 0.3911(2) 0.0834(10) Uani 1 1 d . . .
F6 F 0.20970(15) 0.22397(13) 0.25510(19) 0.0790(9) Uani 1 1 d . . .
P2 P 0.22345(6) -0.21910(5) 0.31483(7) 0.0423(3) Uani 1 1 d . . .
F7 F 0.23007(17) -0.28100(12) 0.3707(2) 0.0830(9) Uani 1 1 d . . .
F8 F 0.21631(15) -0.15720(11) 0.25866(17) 0.0656(8) Uani 1 1 d . . .
F9 F 0.28717(14) -0.19242(13) 0.37863(18) 0.0709(8) Uani 1 1 d . . .
F10 F 0.26820(17) -0.24666(14) 0.2510(2) 0.0902(11) Uani 1 1 d . . .
F11 F 0.16016(16) -0.24521(14) 0.2514(2) 0.0894(10) Uani 1 1 d . . .
F12 F 0.17938(15) -0.19026(13) 0.37906(18) 0.0732(8) Uani 1 1 d . . .
N3 N 0.0389(3) -0.1840(2) 0.5444(4) 0.0942(17) Uani 1 1 d . . .
C60 C 0.0780(3) -0.2213(2) 0.5427(4) 0.0659(14) Uani 1 1 d . . .
C61 C 0.1227(3) -0.2668(3) 0.5351(4) 0.0825(17) Uani 1 1 d . . .
H61A H 0.0991 -0.3045 0.5140 0.124 Uiso 1 1 calc R . .
H61B H 0.1511 -0.2741 0.5936 0.124 Uiso 1 1 calc R . .
H61C H 0.1498 -0.2541 0.4922 0.124 Uiso 1 1 calc R . .
N4 N 0.4191(7) -0.3202(4) 0.5293(6) 0.243(6) Uani 1 1 d . . .
C62 C 0.3991(4) -0.3378(3) 0.4564(6) 0.102(2) Uani 1 1 d . . .
C63 C 0.3778(4) -0.3589(4) 0.3736(5) 0.137(3) Uani 1 1 d . . .
H63A H 0.3491 -0.3283 0.3385 0.205 Uiso 1 1 calc R . .
H63B H 0.3530 -0.3968 0.3762 0.205 Uiso 1 1 calc R . .
H63C H 0.4156 -0.3669 0.3453 0.205 Uiso 1 1 calc R . .
O9 O 0.0957(12) 0.3080(7) 0.0419(11) 0.202(10) Uani 0.50 1 d P B 1
H3 H 0.0554 0.3096 0.0188 0.303 Uiso 0.50 1 calc PR B 1
C64 C 0.1147(3) 0.2535(3) 0.0452(6) 0.111(3) Uani 0.50 1 d P B 1
H64A H 0.1472 0.2469 0.1005 0.166 Uiso 0.50 1 d PR B 1
H64B H 0.1348 0.2447 -0.0066 0.166 Uiso 0.50 1 d PR B 1
H64C H 0.0769 0.2263 0.0444 0.166 Uiso 0.50 1 d PR B 1
O9' O 0.1201(7) 0.2947(5) 0.0976(8) 0.111(5) Uani 0.50 1 d P C 2
H4 H 0.0957 0.3238 0.0756 0.166 Uiso 0.50 1 calc PR C 2
C64' C 0.1147(3) 0.2535(3) 0.0452(6) 0.111(3) Uani 0.50 1 d P C 2
H64D H 0.1527 0.2531 0.0157 0.166 Uiso 0.50 1 d PR C 2
H64E H 0.0741 0.2589 0.0002 0.166 Uiso 0.50 1 d PR C 2
H64F H 0.1125 0.2147 0.0767 0.166 Uiso 0.50 1 d PR C 2

loop_
_atom_site_aniso_label
_atom_site_aniso_U_11
_atom_site_aniso_U_22
_atom_site_aniso_U_33
_atom_site_aniso_U_23
_atom_site_aniso_U_13
_atom_site_aniso_U_12
O1 0.0290(14) 0.0410(14) 0.0331(14) -0.0031(11) -0.0015(11) 0.0005(11)
O2 0.034(2) 0.0323(19) 0.068(4) 0.0012(18) 0.0027(19) -0.0045(15)
C14 0.034(3) 0.042(3) 0.172(6) 0.007(3) -0.009(3) -0.001(2)
C15 0.046(3) 0.069(3) 0.076(4) -0.017(3) 0.011(2) -0.006(2)
O2' 0.034(6) 0.042(6) 0.026(8) 0.000(5) -0.001(5) -0.010(5)
C14' 0.034(3) 0.042(3) 0.172(6) 0.007(3) -0.009(3) -0.001(2)
C15' 0.046(3) 0.069(3) 0.076(4) -0.017(3) 0.011(2) -0.006(2)
O3 0.0357(19) 0.083(2) 0.139(3) -0.076(2) 0.011(2) -0.0102(17)
O4 0.0488(17) 0.0336(13) 0.0291(14) -0.0067(11) 0.0088(12) -0.0084(12)
O5 0.0450(16) 0.0302(12) 0.0258(13) 0.0010(10) 0.0097(11) 0.0008(11)
O6 0.0364(15) 0.0370(14) 0.0423(15) 0.0113(11) 0.0122(12) 0.0056(11)
O7 0.0350(15) 0.0431(14) 0.0425(16) 0.0116(12) 0.0060(12) 0.0042(12)
O8 0.0315(14) 0.0340(13) 0.0333(14) 0.0046(11) 0.0018(11) 0.0008(11)
N1 0.0366(19) 0.0474(19) 0.0262(16) 0.0026(14) 0.0008(14) -0.0022(15)
N2 0.035(2) 0.0403(19) 0.0312(18) 0.0039(14) 0.0060(15) 0.0008(15)
C1 0.0274(19) 0.039(2) 0.0232(18) -0.0051(15) 0.0035(15) -0.0005(15)
C2 0.031(2) 0.0329(18) 0.0293(19) -0.0011(15) 0.0075(16) 0.0018(15)
C3 0.032(2) 0.0346(18) 0.0212(18) 0.0014(15) 0.0078(15) -0.0009(15)
C4 0.030(2) 0.040(2) 0.028(2) -0.0023(16) 0.0065(15) 0.0009(16)
C5 0.028(2) 0.068(3) 0.030(2) -0.0016(19) 0.0042(16) 0.0088(19)
C6 0.035(2) 0.073(3) 0.027(2) 0.0020(19) 0.0089(17) -0.010(2)
C7 0.031(2) 0.050(2) 0.0210(18) 0.0011(16) 0.0013(15) -0.0098(17)
C8 0.030(2) 0.043(2) 0.0246(18) -0.0005(16) 0.0067(15) -0.0046(16)
C9 0.038(2) 0.0318(18) 0.0265(19) 0.0031(15) 0.0091(16) -0.0034(16)
C10 0.0260(19) 0.0341(18) 0.0276(19) 0.0019(15) 0.0085(15) 0.0006(15)
C11 0.049(2) 0.037(2) 0.025(2) -0.0031(16) 0.0017(17) 0.0111(17)
C12 0.051(3) 0.060(3) 0.028(2) 0.0063(19) -0.0003(18) -0.025(2)
C13 0.045(3) 0.039(2) 0.047(3) -0.0090(19) -0.010(2) 0.0005(18)
C16 0.043(3) 0.037(2) 0.083(4) -0.005(2) 0.012(2) -0.0095(19)
C17 0.037(2) 0.047(2) 0.055(3) -0.023(2) 0.006(2) -0.0104(19)
C18 0.045(2) 0.037(2) 0.036(2) -0.0094(17) 0.0036(18) -0.0058(17)
C19 0.0271(19) 0.0390(19) 0.0242(18) -0.0060(16) 0.0030(15) -0.0005(15)
C20 0.031(2) 0.0393(19) 0.028(2) -0.0012(16) 0.0028(15) -0.0079(16)
C21 0.0237(18) 0.044(2) 0.0235(18) 0.0018(16) 0.0038(14) -0.0060(15)
C22 0.0235(18) 0.0375(19) 0.0244(19) -0.0043(15) 0.0026(14) 0.0030(15)
C23 0.0246(19) 0.0363(19) 0.0249(18) -0.0011(15) 0.0001(14) 0.0045(15)
C24 0.0286(19) 0.0337(18) 0.0243(18) -0.0008(15) 0.0069(15) 0.0006(15)
C25 0.044(2) 0.0320(19) 0.039(2) 0.0069(16) 0.0161(18) 0.0092(16)
C26 0.030(2) 0.046(2) 0.047(2) 0.0126(19) 0.0078(18) 0.0055(17)
C27 0.043(2) 0.034(2) 0.051(3) 0.0045(18) 0.0052(19) 0.0056(17)
C28 0.044(2) 0.038(2) 0.051(3) 0.0178(19) 0.006(2) 0.0026(18)
C29 0.032(2) 0.046(2) 0.056(3) 0.018(2) 0.0106(19) 0.0010(18)
C30 0.033(2) 0.035(2) 0.053(3) 0.0118(18) 0.0050(18) -0.0014(16)
C31 0.039(2) 0.041(2) 0.037(2) -0.0087(17) 0.0043(18) -0.0057(17)
C32 0.039(2) 0.041(2) 0.040(2) -0.0025(18) 0.0108(18) -0.0084(18)
C33 0.029(2) 0.038(2) 0.032(2) 0.0021(16) 0.0009(16) 0.0012(16)
C34 0.042(2) 0.038(2) 0.037(2) -0.0016(17) 0.0058(18) -0.0007(17)
C35 0.042(2) 0.038(2) 0.036(2) 0.0024(17) 0.0042(18) -0.0055(17)
C36 0.028(2) 0.038(2) 0.038(2) -0.0007(17) 0.0032(16) 0.0035(16)
C37 0.028(2) 0.038(2) 0.038(2) -0.0038(17) 0.0044(16) 0.0054(16)
C38 0.029(2) 0.041(2) 0.038(2) 0.0001(17) 0.0071(16) 0.0025(16)
C39 0.035(2) 0.048(2) 0.040(2) -0.0033(19) 0.0147(18) 0.0058(18)
C40 0.032(2) 0.041(2) 0.044(2) -0.0039(18) 0.0073(17) 0.0044(17)
C41 0.034(2) 0.037(2) 0.043(2) 0.0019(17) 0.0082(18) 0.0030(16)
C42 0.037(2) 0.043(2) 0.039(2) 0.0001(17) 0.0100(18) 0.0015(17)
C43 0.053(3) 0.051(3) 0.058(3) 0.014(2) 0.008(2) 0.005(2)
C44 0.046(3) 0.069(3) 0.072(3) 0.021(3) -0.005(2) -0.015(2)
C45 0.090(4) 0.063(3) 0.064(3) 0.000(3) 0.044(3) -0.009(3)
C46 0.039(2) 0.047(2) 0.047(2) -0.0097(19) 0.0096(19) 0.0082(19)
C47 0.046(3) 0.059(3) 0.065(3) -0.019(2) 0.010(2) -0.005(2)
C48 0.086(4) 0.068(3) 0.090(4) -0.030(3) -0.029(3) 0.042(3)
C49 0.095(5) 0.066(3) 0.101(4) -0.033(3) 0.063(4) -0.013(3)
C50 0.050(3) 0.052(2) 0.027(2) -0.0004(18) 0.0102(18) -0.0080(19)
C51 0.047(2) 0.048(2) 0.029(2) -0.0060(18) 0.0129(18) -0.0051(19)
C52 0.043(2) 0.0348(19) 0.032(2) -0.0012(16) 0.0113(17) -0.0019(17)
C53 0.042(2) 0.037(2) 0.033(2) -0.0015(17) 0.0103(17) -0.0016(17)
C54 0.033(2) 0.040(2) 0.034(2) 0.0007(16) 0.0089(17) 0.0023(16)
C55 0.033(2) 0.038(2) 0.030(2) -0.0003(16) 0.0060(16) -0.0010(16)
C56 0.035(2) 0.051(2) 0.027(2) 0.0032(17) 0.0084(16) 0.0020(18)
C57 0.052(3) 0.061(3) 0.039(2) -0.008(2) 0.004(2) 0.000(2)
C58 0.051(3) 0.094(4) 0.032(2) -0.003(2) 0.006(2) 0.012(3)
C59 0.039(3) 0.089(3) 0.035(2) 0.006(2) 0.0109(19) 0.007(2)
P1 0.0584(7) 0.0329(5) 0.0329(6) 0.0038(4) 0.0123(5) 0.0014(5)
F1 0.108(2) 0.0383(13) 0.0545(16) -0.0028(12) 0.0021(15) -0.0134(14)
F2 0.144(3) 0.0348(13) 0.0546(17) -0.0072(12) 0.0270(17) -0.0026(15)
F3 0.076(2) 0.0718(17) 0.0544(16) 0.0002(13) 0.0298(14) -0.0097(14)
F4 0.087(2) 0.0597(16) 0.0428(15) 0.0042(12) -0.0038(14) 0.0106(14)
F5 0.097(3) 0.082(2) 0.087(2) 0.0216(17) 0.0560(19) 0.0065(17)
F6 0.076(2) 0.079(2) 0.075(2) 0.0292(16) -0.0014(16) 0.0166(16)
P2 0.0445(6) 0.0356(5) 0.0482(6) -0.0007(5) 0.0125(5) -0.0049(4)
F7 0.102(3) 0.0471(15) 0.105(2) 0.0245(16) 0.033(2) 0.0028(15)
F8 0.095(2) 0.0444(14) 0.0516(16) 0.0075(12) 0.0001(15) -0.0050(13)
F9 0.0557(18) 0.0808(19) 0.0684(19) 0.0040(15) -0.0070(14) -0.0094(15)
F10 0.110(3) 0.073(2) 0.105(3) -0.0179(18) 0.065(2) 0.0047(18)
F11 0.077(2) 0.086(2) 0.096(2) -0.0131(18) -0.0081(18) -0.0416(18)
F12 0.072(2) 0.085(2) 0.0700(19) 0.0048(16) 0.0330(16) 0.0186(16)
N3 0.118(5) 0.063(3) 0.110(4) -0.011(3) 0.044(4) -0.011(3)
C60 0.070(4) 0.038(2) 0.093(4) 0.006(3) 0.026(3) 0.002(2)
C61 0.097(5) 0.077(4) 0.082(4) -0.007(3) 0.040(4) -0.008(3)
N4 0.406(17) 0.118(6) 0.154(8) -0.021(6) -0.073(9) 0.078(8)
C62 0.123(7) 0.074(4) 0.104(6) 0.003(4) 0.007(5) 0.008(4)
C63 0.142(8) 0.110(6) 0.125(7) 0.006(5) -0.054(6) 0.001(5)
O9 0.34(3) 0.063(8) 0.21(2) 0.003(11) 0.052(18) -0.050(11)
C64 0.078(5) 0.082(5) 0.167(7) -0.058(5) 0.015(5) -0.016(4)
O9' 0.152(11) 0.072(8) 0.133(10) -0.067(7) 0.090(9) -0.037(6)
C64' 0.078(5) 0.082(5) 0.167(7) -0.058(5) 0.015(5) -0.016(4)

loop_
_atom_type_symbol
_atom_type_description
_atom_type_scat_dispersion_real
_atom_type_scat_dispersion_imag
_atom_type_scat_source
C C 0.0181 0.0091 'International Tables Vol C Tables 4.2.6.8 and 6.1.1.4'
H H 0.0000 0.0000 'International Tables Vol C Tables 4.2.6.8 and 6.1.1.4'
N N 0.0311 0.0180 'International Tables Vol C Tables 4.2.6.8 and 6.1.1.4'
O O 0.0492 0.0322 'International Tables Vol C Tables 4.2.6.8 and 6.1.1.4'
F F 0.0727 0.0534 'International Tables Vol C Tables 4.2.6.8 and 6.1.1.4'
P P 0.2955 0.4335 'International Tables Vol C Tables 4.2.6.8 and 6.1.1.4'

loop_
_geom_angle_atom_site_label_1
_geom_angle_atom_site_label_2
_geom_angle_atom_site_label_3
_geom_angle
_geom_angle_site_symmetry_1
_geom_angle_site_symmetry_3
C1 O1 C13 115.3(3) . .
C15 O2 C14 113.6(4) . .
O2 C14 C13 105.0(4) . .
O2 C14 H14A 110.7 . .
C13 C14 H14A 110.7 . .
O2 C14 H14B 110.7 . .
C13 C14 H14B 110.7 . .
H14A C14 H14B 108.8 . .
O2 C15 C16 115.3(4) . .
O2 C15 H15A 108.5 . .
C16 C15 H15A 108.5 . .
O2 C15 H15B 108.5 . .
C16 C15 H15B 108.5 . .
H15A C15 H15B 107.5 . .
C16 O3 C17 117.5(3) . .
C19 O4 C18 118.1(3) . .
C24 O5 C25 116.2(3) . .
C27 O6 C26 112.7(3) . .
C28 O7 C29 111.7(3) . .
C10 O8 C30 116.5(3) . .
C31 N1 C35 119.5(3) . .
C31 N1 C50 120.7(3) . .
C35 N1 C50 119.6(3) . .
C55 N2 C56 112.7(3) . .
C55 N2 H1 108(3) . .
C56 N2 H1 109(3) . .
C55 N2 H2 106(3) . .
C56 N2 H2 112(3) . .
H1 N2 H2 110(4) . .
C2 C1 O1 122.9(3) . .
C2 C1 C10 120.7(3) . .
O1 C1 C10 116.4(3) . .
C1 C2 C3 119.9(3) . .
C1 C2 H2A 120.0 . .
C3 C2 H2A 120.0 . .
C2 C3 C8 119.5(3) . .
C2 C3 C4 126.3(3) . .
C8 C3 C4 114.2(3) . .
C11 C4 C3 113.8(3) . .
C11 C4 C22 114.2(3) . 3_655
C3 C4 C22 106.0(3) . 3_655
C11 C4 C5 110.8(3) . .
C3 C4 C5 105.4(3) . .
C22 C4 C5 106.0(3) 3_655 .
C6 C5 C4 110.2(3) . .
C6 C5 H5A 109.6 . .
C4 C5 H5A 109.6 . .
C6 C5 H5B 109.6 . .
C4 C5 H5B 109.6 . .
H5A C5 H5B 108.1 . .
C5 C6 C7 111.5(3) . .
C5 C6 H6A 109.3 . .
C7 C6 H6A 109.3 . .
C5 C6 H6B 109.3 . .
C7 C6 H6B 109.3 . .
H6A C6 H6B 108.0 . .
C12 C7 C21 114.9(3) . 3_655
C12 C7 C8 113.7(3) . .
C21 C7 C8 106.0(3) 3_655 .
C12 C7 C6 111.0(3) . .
C21 C7 C6 105.5(3) 3_655 .
C8 C7 C6 105.0(3) . .
C9 C8 C3 120.5(3) . .
C9 C8 C7 125.4(3) . .
C3 C8 C7 114.1(3) . .
C8 C9 C10 119.8(3) . .
C8 C9 H9A 120.1 . .
C10 C9 H9A 120.1 . .
O8 C10 C9 123.7(3) . .
O8 C10 C1 116.7(3) . .
C9 C10 C1 119.6(3) . .
C4 C11 H11A 109.5 . .
C4 C11 H11B 109.5 . .
H11A C11 H11B 109.5 . .
C4 C11 H11C 109.5 . .
H11A C11 H11C 109.5 . .
H11B C11 H11C 109.5 . .
C7 C12 H12A 109.5 . .
C7 C12 H12B 109.5 . .
H12A C12 H12B 109.5 . .
C7 C12 H12C 109.5 . .
H12A C12 H12C 109.5 . .
H12B C12 H12C 109.5 . .
O1 C13 C14 114.9(4) . .
O1 C13 H13A 108.5 . .
C14 C13 H13A 108.5 . .
O1 C13 H13B 108.5 . .
C14 C13 H13B 108.5 . .
H13A C13 H13B 107.5 . .
O3 C16 C15 115.2(4) . .
O3 C16 H16A 108.5 . .
C15 C16 H16A 108.5 . .
O3 C16 H16B 108.5 . .
C15 C16 H16B 108.5 . .
H16A C16 H16B 107.5 . .
O3 C17 C18 107.8(3) . .
O3 C17 H17A 110.1 . .
C18 C17 H17A 110.1 . .
O3 C17 H17B 110.1 . .
C18 C17 H17B 110.1 . .
H17A C17 H17B 108.5 . .
O4 C18 C17 108.4(3) . .
O4 C18 H18A 110.0 . .
C17 C18 H18A 110.0 . .
O4 C18 H18B 110.0 . .
C17 C18 H18B 110.0 . .
H18A C18 H18B 108.4 . .
O4 C19 C20 125.3(3) . .
O4 C19 C24 115.5(3) . .
C20 C19 C24 119.1(3) . .
C21 C20 C19 120.5(3) . .
C21 C20 H20A 119.7 . .
C19 C20 H20A 119.7 . .
C20 C21 C22 120.2(3) . .
C20 C21 C7 125.8(3) . 3_655
C22 C21 C7 114.0(3) . 3_655
C23 C22 C21 119.4(3) . .
C23 C22 C4 126.3(3) . 3_655
C21 C22 C4 114.4(3) . 3_655
C24 C23 C22 120.5(3) . .
C24 C23 H23A 119.8 . .
C22 C23 H23A 119.8 . .
O5 C24 C23 124.2(3) . .
O5 C24 C19 115.5(3) . .
C23 C24 C19 120.3(3) . .
O5 C25 C26 107.8(3) . .
O5 C25 H25A 110.1 . .
C26 C25 H25A 110.1 . .
O5 C25 H25B 110.1 . .
C26 C25 H25B 110.1 . .
H25A C25 H25B 108.5 . .
O6 C26 C25 112.1(3) . .
O6 C26 H26A 109.2 . .
C25 C26 H26A 109.2 . .
O6 C26 H26B 109.2 . .
C25 C26 H26B 109.2 . .
H26A C26 H26B 107.9 . .
O6 C27 C28 109.6(3) . .
O6 C27 H27A 109.8 . .
C28 C27 H27A 109.8 . .
O6 C27 H27B 109.8 . .
C28 C27 H27B 109.8 . .
H27A C27 H27B 108.2 . .
O7 C28 C27 109.2(3) . .
O7 C28 H28A 109.8 . .
C27 C28 H28A 109.8 . .
O7 C28 H28B 109.8 . .
C27 C28 H28B 109.8 . .
H28A C28 H28B 108.3 . .
O7 C29 C30 109.2(3) . .
O7 C29 H29A 109.8 . .
C30 C29 H29A 109.8 . .
O7 C29 H29B 109.8 . .
C30 C29 H29B 109.8 . .
H29A C29 H29B 108.3 . .
O8 C30 C29 108.2(3) . .
O8 C30 H30A 110.1 . .
C29 C30 H30A 110.1 . .
O8 C30 H30B 110.1 . .
C29 C30 H30B 110.1 . .
H30A C30 H30B 108.4 . .
N1 C31 C32 121.2(4) . .
N1 C31 H31A 119.4 . .
C32 C31 H31A 119.4 . .
C31 C32 C33 121.4(4) . .
C31 C32 H32A 119.3 . .
C33 C32 H32A 119.3 . .
C32 C33 C34 115.5(3) . .
C32 C33 C36 122.4(3) . .
C34 C33 C36 122.1(3) . .
C35 C34 C33 121.2(4) . .
C35 C34 H34A 119.4 . .
C33 C34 H34A 119.4 . .
N1 C35 C34 121.0(4) . .
N1 C35 H35A 119.5 . .
C34 C35 H35A 119.5 . .
C37 C36 C41 118.9(3) . .
C37 C36 C33 120.6(3) . .
C41 C36 C33 120.4(3) . .
C38 C37 C36 121.8(4) . .
C38 C37 H37A 119.1 . .
C36 C37 H37A 119.1 . .
C37 C38 C39 117.3(3) . .
C37 C38 C42 120.2(3) . .
C39 C38 C42 122.5(3) . .
C40 C39 C38 123.2(3) . .
C40 C39 H39A 118.4 . .
C38 C39 H39A 118.4 . .
C39 C40 C41 117.7(3) . .
C39 C40 C46 123.3(4) . .
C41 C40 C46 119.0(4) . .
C40 C41 C36 121.1(4) . .
C40 C41 H41A 119.4 . .
C36 C41 H41A 119.4 . .
C44 C42 C45 109.6(4) . .
C44 C42 C43 108.8(4) . .
C45 C42 C43 106.9(4) . .
C44 C42 C38 110.1(3) . .
C45 C42 C38 112.1(3) . .
C43 C42 C38 109.2(3) . .
C42 C43 H43A 109.5 . .
C42 C43 H43B 109.5 . .
H43A C43 H43B 109.5 . .
C42 C43 H43C 109.5 . .
H43A C43 H43C 109.5 . .
H43B C43 H43C 109.5 . .
C42 C44 H44A 109.5 . .
C42 C44 H44B 109.5 . .
H44A C44 H44B 109.5 . .
C42 C44 H44C 109.5 . .
H44A C44 H44C 109.5 . .
H44B C44 H44C 109.5 . .
C42 C45 H45A 109.5 . .
C42 C45 H45B 109.5 . .
H45A C45 H45B 109.5 . .
C42 C45 H45C 109.5 . .
H45A C45 H45C 109.5 . .
H45B C45 H45C 109.5 . .
C48 C46 C49 109.8(4) . .
C48 C46 C40 110.3(4) . .
C49 C46 C40 111.9(4) . .
C48 C46 C47 108.2(4) . .
C49 C46 C47 107.1(4) . .
C40 C46 C47 109.4(3) . .
C46 C47 H47A 109.5 . .
C46 C47 H47B 109.5 . .
H47A C47 H47B 109.5 . .
C46 C47 H47C 109.5 . .
H47A C47 H47C 109.5 . .
H47B C47 H47C 109.5 . .
C46 C48 H48A 109.5 . .
C46 C48 H48B 109.5 . .
H48A C48 H48B 109.5 . .
C46 C48 H48C 109.5 . .
H48A C48 H48C 109.5 . .
H48B C48 H48C 109.5 . .
C46 C49 H49A 109.5 . .
C46 C49 H49B 109.5 . .
H49A C49 H49B 109.5 . .
C46 C49 H49C 109.5 . .
H49A C49 H49C 109.5 . .
H49B C49 H49C 109.5 . .
N1 C50 C51 111.3(3) . .
N1 C50 H50A 109.4 . .
C51 C50 H50A 109.4 . .
N1 C50 H50B 109.4 . .
C51 C50 H50B 109.4 . .
H50A C50 H50B 108.0 . .
C52 C51 C50 114.7(3) . .
C52 C51 H51A 108.6 . .
C50 C51 H51A 108.6 . .
C52 C51 H51B 108.6 . .
C50 C51 H51B 108.6 . .
H51A C51 H51B 107.6 . .
C53 C52 C51 112.9(3) . .
C53 C52 H52A 109.0 . .
C51 C52 H52A 109.0 . .
C53 C52 H52B 109.0 . .
C51 C52 H52B 109.0 . .
H52A C52 H52B 107.8 . .
C52 C53 C54 113.1(3) . .
C52 C53 H53A 108.9 . .
C54 C53 H53A 108.9 . .
C52 C53 H53B 108.9 . .
C54 C53 H53B 108.9 . .
H53A C53 H53B 107.8 . .
C55 C54 C53 111.8(3) . .
C55 C54 H54A 109.2 . .
C53 C54 H54A 109.2 . .
C55 C54 H54B 109.2 . .
C53 C54 H54B 109.2 . .
H54A C54 H54B 107.9 . .
N2 C55 C54 110.2(3) . .
N2 C55 H55A 109.6 . .
C54 C55 H55A 109.6 . .
N2 C55 H55B 109.6 . .
C54 C55 H55B 109.6 . .
H55A C55 H55B 108.1 . .
N2 C56 C57 112.2(3) . .
N2 C56 H56A 109.2 . .
C57 C56 H56A 109.2 . .
N2 C56 H56B 109.2 . .
C57 C56 H56B 109.2 . .
H56A C56 H56B 107.9 . .
C56 C57 C58 111.2(4) . .
C56 C57 H57A 109.4 . .
C58 C57 H57A 109.4 . .
C56 C57 H57B 109.4 . .
C58 C57 H57B 109.4 . .
H57A C57 H57B 108.0 . .
C59 C58 C57 115.4(4) . .
C59 C58 H58A 108.4 . .
C57 C58 H58A 108.4 . .
C59 C58 H58B 108.4 . .
C57 C58 H58B 108.4 . .
H58A C58 H58B 107.5 . .
C59 C59 C58 114.0(5) 3_655 .
C59 C59 H59A 108.8 3_655 .
C58 C59 H59A 108.8 . .
C59 C59 H59B 108.8 3_655 .
C58 C59 H59B 108.8 . .
H59A C59 H59B 107.7 . .
F2 P1 F6 90.66(17) . .
F2 P1 F3 90.77(16) . .
F6 P1 F3 89.61(16) . .
F2 P1 F5 90.74(17) . .
F6 P1 F5 90.79(18) . .
F3 P1 F5 178.44(16) . .
F2 P1 F4 90.09(16) . .
F6 P1 F4 179.26(17) . .
F3 P1 F4 90.35(16) . .
F5 P1 F4 89.23(17) . .
F2 P1 F1 179.10(19) . .
F6 P1 F1 90.24(16) . .
F3 P1 F1 89.16(16) . .
F5 P1 F1 89.32(17) . .
F4 P1 F1 89.02(15) . .
F11 P2 F10 90.08(19) . .
F11 P2 F9 179.7(2) . .
F10 P2 F9 90.00(18) . .
F11 P2 F7 89.67(18) . .
F10 P2 F7 90.28(17) . .
F9 P2 F7 90.61(17) . .
F11 P2 F12 90.76(19) . .
F10 P2 F12 178.89(18) . .
F9 P2 F12 89.16(17) . .
F7 P2 F12 90.45(16) . .
F11 P2 F8 89.97(17) . .
F10 P2 F8 89.87(16) . .
F9 P2 F8 89.74(15) . .
F7 P2 F8 179.6(2) . .
F12 P2 F8 89.40(16) . .
N3 C60 C61 176.3(7) . .
C60 C61 H61A 109.5 . .
C60 C61 H61B 109.5 . .
H61A C61 H61B 109.5 . .
C60 C61 H61C 109.5 . .
H61A C61 H61C 109.5 . .
H61B C61 H61C 109.5 . .
N4 C62 C63 178.4(11) . .
C62 C63 H63A 109.5 . .
C62 C63 H63B 109.5 . .
H63A C63 H63B 109.5 . .
C62 C63 H63C 109.5 . .
H63A C63 H63C 109.5 . .
H63B C63 H63C 109.5 . .
C64 O9 H3 109.5 . .
C64 O9 H64E 45.5 . .
H3 O9 H64E 66.8 . .
O9 C64 H64A 109.5 . .
O9 C64 H64B 109.5 . .
H64A C64 H64B 109.5 . .
O9 C64 H64C 109.5 . .
H64A C64 H64C 109.5 . .
H64B C64 H64C 109.5 . .
O9 C64 H64D 105.2 . .
H64A C64 H64D 85.1 . .
H64B C64 H64D 28.8 . .
H64C C64 H64D 134.3 . .
O9 C64 H64E 68.8 . .
H64A C64 H64E 165.4 . .
H64B C64 H64E 84.3 . .
H64C C64 H64E 59.6 . .
H64D C64 H64E 109.5 . .
O9 C64 H64F 143.1 . .
H64A C64 H64F 62.7 . .
H64B C64 H64F 106.9 . .
H64C C64 H64F 50.9 . .
H64D C64 H64F 109.5 . .
H64E C64 H64F 109.4 . .
H64A O9' H4 158.0 . .

loop_
_geom_bond_atom_site_label_1
_geom_bond_atom_site_label_2
_geom_bond_distance
_geom_bond_site_symmetry_2
O1 C1 1.392(4) .
O1 C13 1.422(4) .
O2 C15 1.329(6) .
O2 C14 1.442(6) .
C14 C13 1.482(6) .
C14 H14A 0.9900 .
C14 H14B 0.9900 .
C15 C16 1.460(6) .
C15 H15A 0.9900 .
C15 H15B 0.9900 .
O3 C16 1.329(5) .
O3 C17 1.422(5) .
O4 C19 1.374(4) .
O4 C18 1.432(4) .
O5 C24 1.379(4) .
O5 C25 1.438(4) .
O6 C27 1.423(4) .
O6 C26 1.429(4) .
O7 C28 1.420(4) .
O7 C29 1.423(4) .
O8 C10 1.381(4) .
O8 C30 1.443(4) .
N1 C31 1.344(5) .
N1 C35 1.353(5) .
N1 C50 1.476(5) .
N2 C55 1.474(5) .
N2 C56 1.495(4) .
N2 H1 0.92(4) .
N2 H2 0.87(5) .
C1 C2 1.381(5) .
C1 C10 1.392(5) .
C2 C3 1.386(5) .
C2 H2A 0.9500 .
C3 C8 1.402(5) .
C3 C4 1.520(5) .
C4 C11 1.516(5) .
C4 C22 1.521(5) 3_655
C4 C5 1.566(5) .
C5 C6 1.531(5) .
C5 H5A 0.9900 .
C5 H5B 0.9900 .
C6 C7 1.570(5) .
C6 H6A 0.9900 .
C6 H6B 0.9900 .
C7 C12 1.507(5) .
C7 C21 1.518(5) 3_655
C7 C8 1.528(5) .
C8 C9 1.380(5) .
C9 C10 1.392(5) .
C9 H9A 0.9500 .
C11 H11A 0.9800 .
C11 H11B 0.9800 .
C11 H11C 0.9800 .
C12 H12A 0.9800 .
C12 H12B 0.9800 .
C12 H12C 0.9800 .
C13 H13A 0.9900 .
C13 H13B 0.9900 .
C16 H16A 0.9900 .
C16 H16B 0.9900 .
C17 C18 1.488(5) .
C17 H17A 0.9900 .
C17 H17B 0.9900 .
C18 H18A 0.9900 .
C18 H18B 0.9900 .
C19 C20 1.387(5) .
C19 C24 1.406(5) .
C20 C21 1.384(5) .
C20 H20A 0.9500 .
C21 C22 1.402(5) .
C21 C7 1.518(5) 3_655
C22 C23 1.386(5) .
C22 C4 1.521(5) 3_655
C23 C24 1.382(5) .
C23 H23A 0.9500 .
C25 C26 1.491(5) .
C25 H25A 0.9900 .
C25 H25B 0.9900 .
C26 H26A 0.9900 .
C26 H26B 0.9900 .
C27 C28 1.486(5) .
C27 H27A 0.9900 .
C27 H27B 0.9900 .
C28 H28A 0.9900 .
C28 H28B 0.9900 .
C29 C30 1.485(5) .
C29 H29A 0.9900 .
C29 H29B 0.9900 .
C30 H30A 0.9900 .
C30 H30B 0.9900 .
C31 C32 1.368(5) .
C31 H31A 0.9500 .
C32 C33 1.400(5) .
C32 H32A 0.9500 .
C33 C34 1.403(5) .
C33 C36 1.474(5) .
C34 C35 1.372(5) .
C34 H34A 0.9500 .
C35 H35A 0.9500 .
C36 C37 1.390(5) .
C36 C41 1.404(5) .
C37 C38 1.389(5) .
C37 H37A 0.9500 .
C38 C39 1.397(5) .
C38 C42 1.534(5) .
C39 C40 1.389(5) .
C39 H39A 0.9500 .
C40 C41 1.391(5) .
C40 C46 1.533(5) .
C41 H41A 0.9500 .
C42 C44 1.517(6) .
C42 C45 1.532(5) .
C42 C43 1.534(6) .
C43 H43A 0.9800 .
C43 H43B 0.9800 .
C43 H43C 0.9800 .
C44 H44A 0.9800 .
C44 H44B 0.9800 .
C44 H44C 0.9800 .
C45 H45A 0.9800 .
C45 H45B 0.9800 .
C45 H45C 0.9800 .
C46 C48 1.517(6) .
C46 C49 1.530(6) .
C46 C47 1.538(6) .
C47 H47A 0.9800 .
C47 H47B 0.9800 .
C47 H47C 0.9800 .
C48 H48A 0.9800 .
C48 H48B 0.9800 .
C48 H48C 0.9800 .
C49 H49A 0.9800 .
C49 H49B 0.9800 .
C49 H49C 0.9800 .
C50 C51 1.522(6) .
C50 H50A 0.9900 .
C50 H50B 0.9900 .
C51 C52 1.511(5) .
C51 H51A 0.9900 .
C51 H51B 0.9900 .
C52 C53 1.509(5) .
C52 H52A 0.9900 .
C52 H52B 0.9900 .
C53 C54 1.527(5) .
C53 H53A 0.9900 .
C53 H53B 0.9900 .
C54 C55 1.522(5) .
C54 H54A 0.9900 .
C54 H54B 0.9900 .
C55 H55A 0.9900 .
C55 H55B 0.9900 .
C56 C57 1.515(5) .
C56 H56A 0.9900 .
C56 H56B 0.9900 .
C57 C58 1.538(5) .
C57 H57A 0.9900 .
C57 H57B 0.9900 .
C58 C59 1.534(6) .
C58 H58A 0.9900 .
C58 H58B 0.9900 .
C59 C59 1.529(8) 3_655
C59 H59A 0.9900 .
C59 H59B 0.9900 .
P1 F2 1.576(2) .
P1 F6 1.580(3) .
P1 F3 1.583(3) .
P1 F5 1.587(3) .
P1 F4 1.591(3) .
P1 F1 1.593(2) .
P2 F11 1.574(3) .
P2 F10 1.585(3) .
P2 F9 1.587(3) .
P2 F7 1.589(3) .
P2 F12 1.591(3) .
P2 F8 1.591(3) .
N3 C60 1.152(7) .
C60 C61 1.378(7) .
C61 H61A 0.9800 .
C61 H61B 0.9800 .
C61 H61C 0.9800 .
N4 C62 1.171(9) .
C62 C63 1.333(9) .
C63 H63A 0.9800 .
C63 H63B 0.9800 .
C63 H63C 0.9800 .
O9 C64 1.251(17) .
O9 H3 0.8400 .
O9 H64E 1.2813 .
C64 H64A 0.9800 .
C64 H64B 0.9800 .
C64 H64C 0.9800 .
C64 H64D 0.9791 .
C64 H64E 0.9808 .
C64 H64F 0.9803 .
O9' H64A 1.1824 .
O9' H4 0.8400 .
